data_7242928
loop_
_publ_author_name
'Bristow, Jonathan C.'
'Cliff, Stacey V. A.'
'Yang, Songjie'
'Wallis, John D.'

_publ_section_title
;
 Interaction, bond formation or reaction between a dimethylamino group and
 an adjacent alkene or aldehyde group in aromatic systems controlled by
 remote molecular constraints
;
_journal_issue 25
_journal_name_full CrystEngComm
_journal_page_first 4500
_journal_page_last 4512
_journal_paper_doi 10.1039/D1CE00377A
_journal_volume 23
_journal_year 2021
_chemical_formula_moiety 'C20 H19 N O2'
_chemical_formula_sum 'C20 H19 N O2'
_chemical_formula_weight 305.36
_chemical_melting_point 454.5(15)
_chemical_name_systematic
;
1,2,3,4-Tetrahydro-1,2,2-trimethyl-spiro[cyclopentan-1,3-acenaphth[5,6-bc]azepine]-2,5-dione
;
_space_group_crystal_system monoclinic
_space_group_IT_number 14
_space_group_name_Hall '-P 2ybc'
_space_group_name_H-M_alt 'P 1 21/c 1'
_atom_sites_solution_hydrogens geom
_atom_sites_solution_primary dual
_audit_creation_date 2019-10-01
_audit_creation_method
;
Olex2 1.2
(compiled 2018.05.29 svn.r3508 for OlexSys, GUI svn.r5506)
;
_audit_update_record
;
2021-03-09 deposited with the CCDC.	2021-05-27 downloaded from the CCDC.
;
_cell_angle_alpha 90
_cell_angle_beta 98.945(4)
_cell_angle_gamma 90
_cell_formula_units_Z 8
_cell_length_a 10.7625(5)
_cell_length_b 32.3176(10)
_cell_length_c 8.6130(3)
_cell_measurement_reflns_used 2832
_cell_measurement_temperature 150.01(10)
_cell_measurement_theta_max 28.3900
_cell_measurement_theta_min 2.4570
_cell_volume 2959.3(2)
_computing_cell_refinement 'CrysAlisPro 1.171.39.46 (Rigaku OD, 2018)'
_computing_data_collection 'CrysAlisPro 1.171.39.46 (Rigaku OD, 2018)'
_computing_data_reduction 'CrysAlisPro 1.171.39.46 (Rigaku OD, 2018)'
_computing_molecular_graphics 'Olex2 (Dolomanov et al., 2009)'
_computing_publication_material 'Olex2 (Dolomanov et al., 2009)'
_computing_structure_refinement 'ShelXL (Sheldrick, 2015)'
_computing_structure_solution 'ShelXT (Sheldrick, 2015)'
_diffrn_ambient_environment N~2~
_diffrn_ambient_temperature 150.01(10)
_diffrn_detector 'CCD plate'
_diffrn_detector_area_resol_mean 15.9832
_diffrn_detector_type Sapphire3
_diffrn_measured_fraction_theta_full 0.999
_diffrn_measured_fraction_theta_max 0.839
_diffrn_measurement_details
;
List of Runs (angles in degrees, time in seconds):

  # Type    Start    End  Width  t~exp~   \w     \q     \k     \f   Frames
#--------------------------------------------------------------------------
  1  \w    -14.00  13.00   1.00  100.00    --  -16.16  57.00  60.00   27
  2  \w    -42.00  21.00   1.00  100.00    --   16.24 -57.00 120.00   63
  3  \w    -49.00  81.00   1.00  100.00    --   16.24   0.00 150.00  130
;
_diffrn_measurement_device 'four-circle diffractometer'
_diffrn_measurement_device_type 'Xcalibur, Sapphire3, Gemini'
_diffrn_measurement_method '\w scans'
_diffrn_orient_matrix_type 'CrysAlisPro convention (1999,Acta A55,543-557)'
_diffrn_orient_matrix_UB_11 0.0538776000
_diffrn_orient_matrix_UB_12 0.0036310000
_diffrn_orient_matrix_UB_13 0.0571388000
_diffrn_orient_matrix_UB_21 -0.0307126000
_diffrn_orient_matrix_UB_22 0.0170766000
_diffrn_orient_matrix_UB_23 0.0292202000
_diffrn_orient_matrix_UB_31 -0.0247146000
_diffrn_orient_matrix_UB_32 -0.0132921000
_diffrn_orient_matrix_UB_33 0.0531642000
_diffrn_radiation_monochromator graphite
_diffrn_radiation_probe x-ray
_diffrn_radiation_type MoK\a
_diffrn_radiation_wavelength 0.71073
_diffrn_reflns_av_R_equivalents 0.0425
_diffrn_reflns_av_unetI/netI 0.0798
_diffrn_reflns_Laue_measured_fraction_full 0.999
_diffrn_reflns_Laue_measured_fraction_max 0.839
_diffrn_reflns_limit_h_max 12
_diffrn_reflns_limit_h_min -14
_diffrn_reflns_limit_k_max 32
_diffrn_reflns_limit_k_min -44
_diffrn_reflns_limit_l_max 11
_diffrn_reflns_limit_l_min -11
_diffrn_reflns_number 14496
_diffrn_reflns_point_group_measured_fraction_full 0.999
_diffrn_reflns_point_group_measured_fraction_max 0.839
_diffrn_reflns_theta_full 25.242
_diffrn_reflns_theta_max 29.377
_diffrn_reflns_theta_min 2.293
_diffrn_source 'fine-focus sealed X-ray tube'
_diffrn_source_type 'Enhance (Mo) X-ray Source'
_exptl_absorpt_coefficient_mu 0.088
_exptl_absorpt_correction_T_max 1.000
_exptl_absorpt_correction_T_min 0.940
_exptl_absorpt_correction_type gaussian
_exptl_absorpt_process_details
;
CrysAlisPro 1.171.39.46 (Rigaku Oxford Diffraction, 2018)
Numerical absorption correction based on gaussian integration over
			a multifaceted crystal model
Empirical absorption correction using spherical harmonics,
 implemented in SCALE3 ABSPACK scaling algorithm.
;
_exptl_crystal_colour yellow
_exptl_crystal_colour_primary yellow
_exptl_crystal_density_diffrn 1.371
_exptl_crystal_description block
_exptl_crystal_F_000 1296
_exptl_crystal_preparation 'Prepared from a slow evaporation of a dichloromethane / hexane solution.'
_exptl_crystal_recrystallization_method 'Re-crystallisation from solvent: DCM/hexane'
_exptl_crystal_size_max 0.374
_exptl_crystal_size_mid 0.209
_exptl_crystal_size_min 0.082
_refine_diff_density_max 0.533
_refine_diff_density_min -0.289
_refine_diff_density_rms 0.062
_refine_ls_extinction_method none
_refine_ls_goodness_of_fit_ref 1.150
_refine_ls_hydrogen_treatment constr
_refine_ls_matrix_type full
_refine_ls_number_parameters 417
_refine_ls_number_reflns 6829
_refine_ls_number_restraints 0
_refine_ls_restrained_S_all 1.150
_refine_ls_R_factor_all 0.1484
_refine_ls_R_factor_gt 0.1040
_refine_ls_shift/su_max 0.000
_refine_ls_shift/su_mean 0.000
_refine_ls_structure_factor_coef Fsqd
_refine_ls_weighting_details 'w=1/[\s^2^(Fo^2^)+(0.0486P)^2^+4.8426P] where P=(Fo^2^+2Fc^2^)/3'
_refine_ls_weighting_scheme calc
_refine_ls_wR_factor_gt 0.1877
_refine_ls_wR_factor_ref 0.2072
_reflns_Friedel_coverage 0.000
_reflns_number_gt 4795
_reflns_number_total 6829
_reflns_threshold_expression 'I > 2\s(I)'
_cod_data_source_file d1ce00377a2.cif
_cod_data_source_block jb317abs
_cod_depositor_comments
;
The following automatic conversions were performed:

data item '_chemical_melting_point' value '453-456' was changed to
'454.5(15)' -- the average value was taken and precision was
estimated.

Automatic conversion script
Id: cif_fix_values 7556 2019-12-06 15:28:31Z antanas 

 Adding full bibliography for 7242927--7242944.cif.
;
_cod_database_code 7242928
_shelx_shelxl_version_number 2016/6
_chemical_oxdiff_formula 'C20 H19 N1 O2'
_chemical_oxdiff_usercomment 'Pale yellow block'
_shelx_space_group_comment
;
The symmetry employed for this shelxl refinement is uniquely defined
by the following loop, which should always be used as a source of
symmetry information in preference to the above space-group names.
They are only intended as comments.
;
_reflns_odcompleteness_completeness 99.92
_reflns_odcompleteness_iscentric 1
_reflns_odcompleteness_theta 26.32
_olex2_refinement_description
;
1. Fixed Uiso
 At 1.2 times of:
  All C(H) groups, All C(H,H) groups
 At 1.5 times of:
  All C(H,H,H) groups
2.a Secondary CH2 refined with riding coordinates:
 C11(H11A,H11B), C12(H12A,H12B), C14(H14A,H14B), C16(H16A,H16B), C18(H18A,
 H18B), C19(H19A,H19B), C31(H31A,H31B), C32(H32A,H32B), C34(H34A,H34B),
 C36(H36A,H36B), C38(H38A,H38B), C39(H39A,H39B)
2.b Aromatic/amide H refined with riding coordinates:
 C2(H2), C3(H3), C7(H7), C8(H8), C22(H22), C23(H23), C27(H27), C28(H28)
2.c Idealised Me refined as rotating group:
 C13(H13A,H13B,H13C), C33(H33A,H33B,H33C)
;
_olex2_submission_special_instructions 'No special instructions were received'
_oxdiff_exptl_absorpt_empirical_details
;
Empirical correction (ABSPACK) includes:
- Absorption correction using spherical harmonics
- Frame scaling
;
_oxdiff_exptl_absorpt_empirical_full_max 1.044
_oxdiff_exptl_absorpt_empirical_full_min 0.966

loop_
_space_group_symop_operation_xyz
'x, y, z'
'-x, y+1/2, -z+1/2'
'-x, -y, -z'
'x, -y-1/2, z-1/2'

loop_
_atom_site_label
_atom_site_type_symbol
_atom_site_fract_x
_atom_site_fract_y
_atom_site_fract_z
_atom_site_U_iso_or_equiv
_atom_site_adp_type
_atom_site_occupancy
_atom_site_site_symmetry_order
_atom_site_calc_flag
_atom_site_refinement_flags_posn
_atom_site_refinement_flags_adp
_atom_site_refinement_flags_occupancy
_atom_site_disorder_assembly
_atom_site_disorder_group
O1 O 0.2295(2) 0.38727(9) -0.0294(3) 0.0407(7) Uani 1 1 d . . . . .
O2 O 0.0044(2) 0.49041(7) 0.1829(3) 0.0263(6) Uani 1 1 d . . . . .
N1 N 0.2255(3) 0.44288(9) 0.4344(3) 0.0222(6) Uani 1 1 d . . . . .
C1 C 0.3571(3) 0.44411(10) 0.4798(4) 0.0205(7) Uani 1 1 d . . . . .
C2 C 0.4150(3) 0.44122(11) 0.6344(4) 0.0223(7) Uani 1 1 d . . . . .
H2 H 0.364542 0.439869 0.712636 0.027 Uiso 1 1 calc R . . . .
C3 C 0.5470(3) 0.44022(11) 0.6795(4) 0.0242(8) Uani 1 1 d . . . . .
H3 H 0.581765 0.439067 0.785203 0.029 Uiso 1 1 calc R . . . .
C4 C 0.6228(3) 0.44097(10) 0.5666(4) 0.0195(7) Uani 1 1 d . . . . .
C5 C 0.5654(3) 0.44407(10) 0.4091(4) 0.0193(7) Uani 1 1 d . . . . .
C6 C 0.6551(3) 0.44447(9) 0.3047(4) 0.0181(7) Uani 1 1 d . . . . .
C7 C 0.6135(3) 0.44933(10) 0.1481(4) 0.0205(7) Uani 1 1 d . . . . .
H7 H 0.669752 0.448727 0.076361 0.025 Uiso 1 1 calc R . . . .
C8 C 0.4837(3) 0.45529(10) 0.0962(4) 0.0196(7) Uani 1 1 d . . . . .
H8 H 0.456888 0.459180 -0.010728 0.023 Uiso 1 1 calc R . . . .
C9 C 0.3946(3) 0.45568(10) 0.1948(4) 0.0172(7) Uani 1 1 d . . . . .
C10 C 0.4350(3) 0.44778(9) 0.3590(4) 0.0183(7) Uani 1 1 d . . . . .
C11 C 0.7641(3) 0.43932(12) 0.5734(4) 0.0258(8) Uani 1 1 d . . . . .
H11A H 0.798653 0.414722 0.628576 0.031 Uiso 1 1 calc R . . . .
H11B H 0.803638 0.463509 0.626564 0.031 Uiso 1 1 calc R . . . .
C12 C 0.7849(3) 0.43832(11) 0.3992(4) 0.0245(8) Uani 1 1 d . . . . .
H12A H 0.841337 0.460302 0.378073 0.029 Uiso 1 1 calc R . . . .
H12B H 0.820143 0.411978 0.374015 0.029 Uiso 1 1 calc R . . . .
C13 C 0.1482(4) 0.44281(13) 0.5595(4) 0.0317(9) Uani 1 1 d . . . . .
H13A H 0.158601 0.416965 0.614945 0.048 Uiso 1 1 calc GR . . . .
H13B H 0.061489 0.446316 0.514650 0.048 Uiso 1 1 calc GR . . . .
H13C H 0.173816 0.465087 0.631042 0.048 Uiso 1 1 calc GR . . . .
C14 C 0.1832(3) 0.41532(10) 0.3035(4) 0.0216(7) Uani 1 1 d . . . . .
H14A H 0.106730 0.401581 0.322148 0.026 Uiso 1 1 calc R . . . .
H14B H 0.246586 0.394215 0.299020 0.026 Uiso 1 1 calc R . . . .
C16 C 0.2624(3) 0.46918(10) 0.1324(4) 0.0193(7) Uani 1 1 d . . . . .
H16A H 0.259128 0.476827 0.022966 0.023 Uiso 1 1 calc R . . . .
H16B H 0.244546 0.493917 0.188845 0.023 Uiso 1 1 calc R . . . .
C15 C 0.1574(3) 0.43789(10) 0.1428(4) 0.0196(7) Uani 1 1 d . . . . .
C17 C 0.1431(3) 0.40570(11) 0.0117(4) 0.0218(7) Uani 1 1 d . . . . .
C18 C 0.0081(3) 0.40055(13) -0.0583(5) 0.0353(10) Uani 1 1 d . . . . .
H18A H -0.018810 0.372264 -0.045708 0.042 Uiso 1 1 calc R . . . .
H18B H -0.004064 0.407067 -0.169606 0.042 Uiso 1 1 calc R . . . .
C19 C -0.0671(3) 0.43024(11) 0.0285(4) 0.0243(8) Uani 1 1 d . . . . .
H19A H -0.124477 0.446464 -0.045611 0.029 Uiso 1 1 calc R . . . .
H19B H -0.115551 0.415052 0.095641 0.029 Uiso 1 1 calc R . . . .
C20 C 0.0274(3) 0.45791(10) 0.1254(4) 0.0189(7) Uani 1 1 d . . . . .
O3 O -0.2736(3) 0.35396(9) -0.1336(3) 0.0412(7) Uani 1 1 d . . . . .
O4 O -0.4940(3) 0.26133(9) 0.1377(4) 0.0441(8) Uani 1 1 d . . . . .
N2 N -0.2766(3) 0.32025(10) 0.3511(4) 0.0300(7) Uani 1 1 d . . . . .
C21 C -0.1458(4) 0.31911(11) 0.3966(5) 0.0293(9) Uani 1 1 d . . . . .
C22 C -0.0896(4) 0.32791(12) 0.5523(5) 0.0377(10) Uani 1 1 d . . . . .
H22 H -0.140464 0.334298 0.626932 0.045 Uiso 1 1 calc R . . . .
C23 C 0.0417(4) 0.32721(13) 0.5967(5) 0.0400(10) Uani 1 1 d . . . . .
H23 H 0.076554 0.331686 0.701123 0.048 Uiso 1 1 calc R . . . .
C24 C 0.1190(4) 0.31992(12) 0.4865(5) 0.0372(10) Uani 1 1 d . . . . .
C25 C 0.0630(4) 0.31044(11) 0.3340(5) 0.0323(9) Uani 1 1 d . . . . .
C26 C 0.1546(4) 0.30119(11) 0.2359(5) 0.0356(10) Uani 1 1 d . . . . .
C27 C 0.1144(4) 0.28903(12) 0.0885(5) 0.0382(10) Uani 1 1 d . . . . .
H27 H 0.172082 0.283840 0.020914 0.046 Uiso 1 1 calc R . . . .
C28 C -0.0173(4) 0.28399(12) 0.0346(5) 0.0365(10) Uani 1 1 d . . . . .
H28 H -0.043470 0.275119 -0.068008 0.044 Uiso 1 1 calc R . . . .
C29 C -0.1061(3) 0.29173(11) 0.1283(5) 0.0291(8) Uani 1 1 d . . . . .
C30 C -0.0657(3) 0.30821(10) 0.2854(4) 0.0230(8) Uani 1 1 d . . . . .
C31 C 0.2601(4) 0.31791(14) 0.4993(6) 0.0491(12) Uani 1 1 d . . . . .
H31A H 0.294703 0.296744 0.573540 0.059 Uiso 1 1 calc R . . . .
H31B H 0.298135 0.344312 0.532559 0.059 Uiso 1 1 calc R . . . .
C32 C 0.2827(4) 0.30688(13) 0.3291(6) 0.0454(11) Uani 1 1 d . . . . .
H32A H 0.327197 0.329064 0.285509 0.054 Uiso 1 1 calc R . . . .
H32B H 0.331560 0.281653 0.329397 0.054 Uiso 1 1 calc R . . . .
C33 C -0.3563(4) 0.32737(12) 0.4708(5) 0.0357(10) Uani 1 1 d . . . . .
H33A H -0.333543 0.308390 0.556234 0.054 Uiso 1 1 calc GR . . . .
H33B H -0.442731 0.323158 0.425965 0.054 Uiso 1 1 calc GR . . . .
H33C H -0.345025 0.355237 0.508944 0.054 Uiso 1 1 calc GR . . . .
C34 C -0.3160(4) 0.34051(11) 0.2018(4) 0.0267(8) Uani 1 1 d . . . . .
H34A H -0.251159 0.359822 0.182490 0.032 Uiso 1 1 calc R . . . .
H34B H -0.391838 0.356288 0.207750 0.032 Uiso 1 1 calc R . . . .
C36 C -0.2390(3) 0.27736(11) 0.0750(4) 0.0270(8) Uani 1 1 d . . . . .
H36A H -0.258275 0.256221 0.147630 0.032 Uiso 1 1 calc R . . . .
H36B H -0.242322 0.264322 -0.026972 0.032 Uiso 1 1 calc R . . . .
C35 C -0.3421(3) 0.30993(11) 0.0618(4) 0.0239(8) Uani 1 1 d . . . . .
C37 C -0.3576(3) 0.33544(11) -0.0876(4) 0.0250(8) Uani 1 1 d . . . . .
C38 C -0.4903(4) 0.33414(17) -0.1683(6) 0.0527(13) Uani 1 1 d . . . . .
H38A H -0.495077 0.320195 -0.268736 0.063 Uiso 1 1 calc R . . . .
H38B H -0.522561 0.362023 -0.186859 0.063 Uiso 1 1 calc R . . . .
C39 C -0.5662(4) 0.31119(13) -0.0645(5) 0.0392(10) Uani 1 1 d . . . . .
H39A H -0.620688 0.291117 -0.124900 0.047 Uiso 1 1 calc R . . . .
H39B H -0.617630 0.330197 -0.014776 0.047 Uiso 1 1 calc R . . . .
C40 C -0.4724(4) 0.28993(11) 0.0565(5) 0.0308(9) Uani 1 1 d . . . . .

loop_
_atom_site_aniso_label
_atom_site_aniso_U_11
_atom_site_aniso_U_22
_atom_site_aniso_U_33
_atom_site_aniso_U_23
_atom_site_aniso_U_13
_atom_site_aniso_U_12
O1 0.0228(15) 0.0416(17) 0.0588(19) -0.0214(15) 0.0097(13) 0.0050(12)
O2 0.0254(14) 0.0247(14) 0.0300(13) -0.0026(11) 0.0084(11) 0.0057(10)
N1 0.0199(15) 0.0262(16) 0.0224(14) 0.0021(13) 0.0093(12) 0.0003(12)
C1 0.0226(18) 0.0176(16) 0.0226(17) 0.0009(14) 0.0075(14) 0.0000(14)
C2 0.0245(19) 0.0238(18) 0.0203(17) 0.0021(15) 0.0086(14) 0.0000(15)
C3 0.032(2) 0.0238(18) 0.0165(16) -0.0015(15) 0.0010(14) 0.0001(15)
C4 0.0204(18) 0.0144(16) 0.0226(17) -0.0041(14) -0.0005(13) 0.0007(13)
C5 0.0258(19) 0.0097(15) 0.0234(17) -0.0034(14) 0.0068(14) -0.0015(13)
C6 0.0201(18) 0.0094(15) 0.0252(17) -0.0015(14) 0.0050(13) -0.0004(13)
C7 0.0200(18) 0.0172(17) 0.0257(17) 0.0009(14) 0.0086(14) 0.0001(13)
C8 0.0249(19) 0.0176(16) 0.0156(15) 0.0006(14) 0.0016(13) -0.0005(14)
C9 0.0180(17) 0.0124(15) 0.0211(16) 0.0002(13) 0.0033(13) -0.0003(12)
C10 0.0214(18) 0.0115(15) 0.0233(17) -0.0003(14) 0.0078(13) -0.0016(13)
C11 0.0212(19) 0.030(2) 0.0260(18) -0.0048(16) 0.0027(14) -0.0004(15)
C12 0.0209(19) 0.0234(18) 0.0299(19) -0.0048(16) 0.0061(15) 0.0005(14)
C13 0.026(2) 0.043(2) 0.0286(19) 0.0046(18) 0.0126(16) 0.0025(17)
C14 0.0189(18) 0.0202(17) 0.0262(18) 0.0052(15) 0.0050(14) -0.0011(13)
C16 0.0211(18) 0.0185(17) 0.0189(16) 0.0043(14) 0.0050(13) 0.0001(14)
C15 0.0203(18) 0.0178(17) 0.0208(17) 0.0014(14) 0.0038(13) 0.0016(13)
C17 0.0219(19) 0.0211(18) 0.0235(17) 0.0016(15) 0.0068(14) 0.0001(14)
C18 0.024(2) 0.041(2) 0.039(2) -0.0172(19) 0.0020(17) -0.0018(17)
C19 0.0171(18) 0.0258(19) 0.0304(19) 0.0012(16) 0.0051(14) 0.0015(14)
C20 0.0201(18) 0.0201(17) 0.0173(16) 0.0047(14) 0.0057(13) 0.0010(14)
O3 0.0324(17) 0.0487(18) 0.0431(17) 0.0128(14) 0.0079(13) -0.0091(14)
O4 0.050(2) 0.0290(15) 0.0583(19) 0.0035(15) 0.0237(15) -0.0069(14)
N2 0.0321(19) 0.0294(17) 0.0300(17) -0.0022(15) 0.0098(14) 0.0023(14)
C21 0.032(2) 0.0154(17) 0.041(2) -0.0026(17) 0.0060(17) -0.0024(15)
C22 0.044(3) 0.025(2) 0.043(2) -0.0057(19) 0.004(2) 0.0042(18)
C23 0.048(3) 0.035(2) 0.033(2) -0.0016(19) -0.0058(19) 0.008(2)
C24 0.042(3) 0.022(2) 0.043(2) 0.0047(19) -0.005(2) 0.0001(17)
C25 0.035(2) 0.0142(17) 0.045(2) 0.0048(17) -0.0012(18) -0.0024(16)
C26 0.032(2) 0.0174(18) 0.061(3) 0.0024(19) 0.019(2) -0.0015(16)
C27 0.028(2) 0.026(2) 0.065(3) 0.002(2) 0.019(2) 0.0012(17)
C28 0.041(3) 0.025(2) 0.046(2) -0.0004(19) 0.0152(19) -0.0034(18)
C29 0.026(2) 0.0191(18) 0.042(2) -0.0016(17) 0.0054(17) 0.0028(15)
C30 0.0253(19) 0.0147(16) 0.0292(19) 0.0006(15) 0.0046(15) 0.0004(14)
C31 0.035(3) 0.032(2) 0.075(3) 0.003(2) -0.011(2) 0.0012(19)
C32 0.035(2) 0.028(2) 0.071(3) 0.001(2) 0.003(2) 0.0048(19)
C33 0.043(3) 0.028(2) 0.037(2) -0.0014(18) 0.0094(19) 0.0049(18)
C34 0.035(2) 0.0155(17) 0.030(2) 0.0000(15) 0.0039(16) -0.0014(15)
C36 0.033(2) 0.0150(17) 0.033(2) -0.0046(16) 0.0030(16) -0.0016(15)
C35 0.0245(19) 0.0195(17) 0.0279(18) -0.0029(15) 0.0050(15) -0.0024(14)
C37 0.027(2) 0.0227(18) 0.0256(18) -0.0033(16) 0.0050(15) -0.0025(15)
C38 0.036(3) 0.065(3) 0.054(3) 0.016(3) -0.005(2) -0.010(2)
C39 0.023(2) 0.038(2) 0.056(3) -0.005(2) 0.0070(19) -0.0017(18)
C40 0.038(2) 0.0180(18) 0.040(2) -0.0072(17) 0.0188(18) -0.0063(16)

loop_
_atom_type_symbol
_atom_type_description
_atom_type_scat_dispersion_real
_atom_type_scat_dispersion_imag
_atom_type_scat_source
C C 0.0033 0.0016 'International Tables Vol C Tables 4.2.6.8 and 6.1.1.4'
H H 0.0000 0.0000 'International Tables Vol C Tables 4.2.6.8 and 6.1.1.4'
N N 0.0061 0.0033 'International Tables Vol C Tables 4.2.6.8 and 6.1.1.4'
O O 0.0106 0.0060 'International Tables Vol C Tables 4.2.6.8 and 6.1.1.4'

loop_
_exptl_crystal_face_index_h
_exptl_crystal_face_index_k
_exptl_crystal_face_index_l
_exptl_crystal_face_perp_dist
13 -2 4 0.0527
5 28 -9 0.1132
-5 -28 9 0.1132
-6 28 9 0.1157
6 -28 -9 0.1157
-8 5 11 0.0603
-14 -2 -3 0.0135

loop_
_geom_angle_atom_site_label_1
_geom_angle_atom_site_label_2
_geom_angle_atom_site_label_3
_geom_angle
_geom_angle_site_symmetry_1
_geom_angle_site_symmetry_3
_geom_angle_publ_flag
C1 N1 C13 117.3(3) . . ?
C1 N1 C14 114.4(3) . . ?
C14 N1 C13 115.2(3) . . ?
N1 C1 C10 118.3(3) . . ?
C2 C1 N1 123.2(3) . . ?
C2 C1 C10 118.4(3) . . ?
C1 C2 H2 118.3 . . ?
C1 C2 C3 123.3(3) . . ?
C3 C2 H2 118.3 . . ?
C2 C3 H3 120.3 . . ?
C4 C3 C2 119.4(3) . . ?
C4 C3 H3 120.3 . . ?
C3 C4 C5 117.9(3) . . ?
C3 C4 C11 132.9(3) . . ?
C5 C4 C11 109.2(3) . . ?
C4 C5 C6 111.8(3) . . ?
C4 C5 C10 124.7(3) . . ?
C10 C5 C6 123.4(3) . . ?
C5 C6 C12 108.7(3) . . ?
C7 C6 C5 118.5(3) . . ?
C7 C6 C12 132.8(3) . . ?
C6 C7 H7 120.5 . . ?
C6 C7 C8 119.1(3) . . ?
C8 C7 H7 120.5 . . ?
C7 C8 H8 118.1 . . ?
C9 C8 C7 123.8(3) . . ?
C9 C8 H8 118.1 . . ?
C8 C9 C10 118.2(3) . . ?
C8 C9 C16 119.6(3) . . ?
C10 C9 C16 121.8(3) . . ?
C5 C10 C1 115.9(3) . . ?
C5 C10 C9 116.8(3) . . ?
C9 C10 C1 127.3(3) . . ?
C4 C11 H11A 110.8 . . ?
C4 C11 H11B 110.8 . . ?
C4 C11 C12 105.0(3) . . ?
H11A C11 H11B 108.8 . . ?
C12 C11 H11A 110.8 . . ?
C12 C11 H11B 110.8 . . ?
C6 C12 C11 104.9(3) . . ?
C6 C12 H12A 110.8 . . ?
C6 C12 H12B 110.8 . . ?
C11 C12 H12A 110.8 . . ?
C11 C12 H12B 110.8 . . ?
H12A C12 H12B 108.8 . . ?
N1 C13 H13A 109.5 . . ?
N1 C13 H13B 109.5 . . ?
N1 C13 H13C 109.5 . . ?
H13A C13 H13B 109.5 . . ?
H13A C13 H13C 109.5 . . ?
H13B C13 H13C 109.5 . . ?
N1 C14 H14A 108.9 . . ?
N1 C14 H14B 108.9 . . ?
N1 C14 C15 113.3(3) . . ?
H14A C14 H14B 107.7 . . ?
C15 C14 H14A 108.9 . . ?
C15 C14 H14B 108.9 . . ?
C9 C16 H16A 108.1 . . ?
C9 C16 H16B 108.1 . . ?
C9 C16 C15 117.0(3) . . ?
H16A C16 H16B 107.3 . . ?
C15 C16 H16A 108.1 . . ?
C15 C16 H16B 108.1 . . ?
C16 C15 C14 109.4(3) . . ?
C17 C15 C14 108.9(3) . . ?
C17 C15 C16 113.5(3) . . ?
C17 C15 C20 103.3(3) . . ?
C20 C15 C14 108.7(3) . . ?
C20 C15 C16 112.8(3) . . ?
O1 C17 C15 124.2(3) . . ?
O1 C17 C18 125.0(3) . . ?
C18 C17 C15 110.8(3) . . ?
C17 C18 H18A 110.4 . . ?
C17 C18 H18B 110.4 . . ?
C17 C18 C19 106.8(3) . . ?
H18A C18 H18B 108.6 . . ?
C19 C18 H18A 110.4 . . ?
C19 C18 H18B 110.4 . . ?
C18 C19 H19A 110.5 . . ?
C18 C19 H19B 110.5 . . ?
H19A C19 H19B 108.6 . . ?
C20 C19 C18 106.4(3) . . ?
C20 C19 H19A 110.5 . . ?
C20 C19 H19B 110.5 . . ?
O2 C20 C15 124.9(3) . . ?
O2 C20 C19 125.7(3) . . ?
C19 C20 C15 109.4(3) . . ?
C21 N2 C33 118.8(3) . . ?
C21 N2 C34 113.8(3) . . ?
C34 N2 C33 115.7(3) . . ?
N2 C21 C22 121.6(3) . . ?
N2 C21 C30 120.2(3) . . ?
C22 C21 C30 118.2(4) . . ?
C21 C22 H22 119.3 . . ?
C23 C22 C21 121.3(4) . . ?
C23 C22 H22 119.3 . . ?
C22 C23 H23 119.9 . . ?
C24 C23 C22 120.3(4) . . ?
C24 C23 H23 119.9 . . ?
C23 C24 C25 118.0(4) . . ?
C23 C24 C31 131.8(4) . . ?
C25 C24 C31 110.1(4) . . ?
C24 C25 C26 111.6(4) . . ?
C30 C25 C24 124.2(4) . . ?
C30 C25 C26 124.1(4) . . ?
C25 C26 C32 108.7(4) . . ?
C27 C26 C25 118.3(4) . . ?
C27 C26 C32 133.0(4) . . ?
C26 C27 H27 120.0 . . ?
C26 C27 C28 120.0(4) . . ?
C28 C27 H27 120.0 . . ?
C27 C28 H28 118.8 . . ?
C29 C28 C27 122.4(4) . . ?
C29 C28 H28 118.8 . . ?
C28 C29 C30 118.7(4) . . ?
C28 C29 C36 118.8(4) . . ?
C30 C29 C36 121.9(3) . . ?
C21 C30 C29 126.1(3) . . ?
C25 C30 C21 117.6(3) . . ?
C25 C30 C29 116.1(3) . . ?
C24 C31 H31A 110.9 . . ?
C24 C31 H31B 110.9 . . ?
C24 C31 C32 104.0(3) . . ?
H31A C31 H31B 109.0 . . ?
C32 C31 H31A 110.9 . . ?
C32 C31 H31B 110.9 . . ?
C26 C32 C31 105.5(3) . . ?
C26 C32 H32A 110.6 . . ?
C26 C32 H32B 110.6 . . ?
C31 C32 H32A 110.6 . . ?
C31 C32 H32B 110.6 . . ?
H32A C32 H32B 108.8 . . ?
N2 C33 H33A 109.5 . . ?
N2 C33 H33B 109.5 . . ?
N2 C33 H33C 109.5 . . ?
H33A C33 H33B 109.5 . . ?
H33A C33 H33C 109.5 . . ?
H33B C33 H33C 109.5 . . ?
N2 C34 H34A 108.9 . . ?
N2 C34 H34B 108.9 . . ?
N2 C34 C35 113.3(3) . . ?
H34A C34 H34B 107.7 . . ?
C35 C34 H34A 108.9 . . ?
C35 C34 H34B 108.9 . . ?
C29 C36 H36A 108.0 . . ?
C29 C36 H36B 108.0 . . ?
C29 C36 C35 117.2(3) . . ?
H36A C36 H36B 107.3 . . ?
C35 C36 H36A 108.0 . . ?
C35 C36 H36B 108.0 . . ?
C36 C35 C34 110.0(3) . . ?
C36 C35 C40 111.3(3) . . ?
C37 C35 C34 107.2(3) . . ?
C37 C35 C36 115.0(3) . . ?
C37 C35 C40 102.9(3) . . ?
C40 C35 C34 110.1(3) . . ?
O3 C37 C35 124.1(3) . . ?
O3 C37 C38 125.2(4) . . ?
C38 C37 C35 110.7(3) . . ?
C37 C38 H38A 110.1 . . ?
C37 C38 H38B 110.1 . . ?
C37 C38 C39 107.9(4) . . ?
H38A C38 H38B 108.4 . . ?
C39 C38 H38A 110.1 . . ?
C39 C38 H38B 110.1 . . ?
C38 C39 H39A 110.6 . . ?
C38 C39 H39B 110.6 . . ?
C38 C39 C40 105.7(3) . . ?
H39A C39 H39B 108.7 . . ?
C40 C39 H39A 110.6 . . ?
C40 C39 H39B 110.6 . . ?
O4 C40 C35 124.3(4) . . ?
O4 C40 C39 125.9(4) . . ?
C39 C40 C35 109.9(3) . . ?

loop_
_geom_bond_atom_site_label_1
_geom_bond_atom_site_label_2
_geom_bond_distance
_geom_bond_site_symmetry_2
_geom_bond_publ_flag
O1 C17 1.203(4) . ?
O2 C20 1.203(4) . ?
N1 C1 1.410(4) . ?
N1 C13 1.460(4) . ?
N1 C14 1.453(4) . ?
C1 C2 1.382(5) . ?
C1 C10 1.438(4) . ?
C2 H2 0.9300 . ?
C2 C3 1.413(5) . ?
C3 H3 0.9300 . ?
C3 C4 1.363(4) . ?
C4 C5 1.404(5) . ?
C4 C11 1.514(5) . ?
C5 C6 1.418(4) . ?
C5 C10 1.408(5) . ?
C6 C7 1.363(5) . ?
C6 C12 1.516(5) . ?
C7 H7 0.9300 . ?
C7 C8 1.412(5) . ?
C8 H8 0.9300 . ?
C8 C9 1.376(4) . ?
C9 C10 1.437(4) . ?
C9 C16 1.505(4) . ?
C11 H11A 0.9700 . ?
C11 H11B 0.9700 . ?
C11 C12 1.552(5) . ?
C12 H12A 0.9700 . ?
C12 H12B 0.9700 . ?
C13 H13A 0.9600 . ?
C13 H13B 0.9600 . ?
C13 H13C 0.9600 . ?
C14 H14A 0.9700 . ?
C14 H14B 0.9700 . ?
C14 C15 1.551(4) . ?
C16 H16A 0.9700 . ?
C16 H16B 0.9700 . ?
C16 C15 1.529(4) . ?
C15 C17 1.525(5) . ?
C15 C20 1.528(4) . ?
C17 C18 1.494(5) . ?
C18 H18A 0.9700 . ?
C18 H18B 0.9700 . ?
C18 C19 1.524(5) . ?
C19 H19A 0.9700 . ?
C19 H19B 0.9700 . ?
C19 C20 1.505(5) . ?
O3 C37 1.202(4) . ?
O4 C40 1.203(4) . ?
N2 C21 1.402(5) . ?
N2 C33 1.458(5) . ?
N2 C34 1.447(5) . ?
C21 C22 1.411(5) . ?
C21 C30 1.429(5) . ?
C22 H22 0.9300 . ?
C22 C23 1.406(6) . ?
C23 H23 0.9300 . ?
C23 C24 1.376(6) . ?
C24 C25 1.391(6) . ?
C24 C31 1.508(6) . ?
C25 C26 1.426(5) . ?
C25 C30 1.385(5) . ?
C26 C27 1.335(6) . ?
C26 C32 1.495(6) . ?
C27 H27 0.9300 . ?
C27 C28 1.431(6) . ?
C28 H28 0.9300 . ?
C28 C29 1.366(5) . ?
C29 C30 1.456(5) . ?
C29 C36 1.506(5) . ?
C31 H31A 0.9700 . ?
C31 H31B 0.9700 . ?
C31 C32 1.564(7) . ?
C32 H32A 0.9700 . ?
C32 H32B 0.9700 . ?
C33 H33A 0.9600 . ?
C33 H33B 0.9600 . ?
C33 H33C 0.9600 . ?
C34 H34A 0.9700 . ?
C34 H34B 0.9700 . ?
C34 C35 1.551(5) . ?
C36 H36A 0.9700 . ?
C36 H36B 0.9700 . ?
C36 C35 1.520(5) . ?
C35 C37 1.515(5) . ?
C35 C40 1.539(5) . ?
C37 C38 1.488(6) . ?
C38 H38A 0.9700 . ?
C38 H38B 0.9700 . ?
C38 C39 1.498(6) . ?
C39 H39A 0.9700 . ?
C39 H39B 0.9700 . ?
C39 C40 1.500(6) . ?

loop_
_geom_torsion_atom_site_label_1
_geom_torsion_atom_site_label_2
_geom_torsion_atom_site_label_3
_geom_torsion_atom_site_label_4
_geom_torsion
_geom_torsion_site_symmetry_1
_geom_torsion_site_symmetry_2
_geom_torsion_site_symmetry_3
_geom_torsion_site_symmetry_4
_geom_torsion_publ_flag
O1 C17 C18 C19 -179.3(4) . . . . ?
N1 C1 C2 C3 176.5(3) . . . . ?
N1 C1 C10 C5 -172.9(3) . . . . ?
N1 C1 C10 C9 8.6(5) . . . . ?
N1 C14 C15 C16 42.7(4) . . . . ?
N1 C14 C15 C17 167.2(3) . . . . ?
N1 C14 C15 C20 -80.9(3) . . . . ?
C1 N1 C14 C15 -97.1(3) . . . . ?
C1 C2 C3 C4 -1.9(5) . . . . ?
C2 C1 C10 C5 5.9(5) . . . . ?
C2 C1 C10 C9 -172.6(3) . . . . ?
C2 C3 C4 C5 2.0(5) . . . . ?
C2 C3 C4 C11 -178.4(4) . . . . ?
C3 C4 C5 C6 -179.9(3) . . . . ?
C3 C4 C5 C10 2.1(5) . . . . ?
C3 C4 C11 C12 176.0(4) . . . . ?
C4 C5 C6 C7 -177.0(3) . . . . ?
C4 C5 C6 C12 3.9(4) . . . . ?
C4 C5 C10 C1 -6.1(5) . . . . ?
C4 C5 C10 C9 172.6(3) . . . . ?
C4 C11 C12 C6 6.4(4) . . . . ?
C5 C4 C11 C12 -4.3(4) . . . . ?
C5 C6 C7 C8 2.3(5) . . . . ?
C5 C6 C12 C11 -6.4(4) . . . . ?
C6 C5 C10 C1 176.2(3) . . . . ?
C6 C5 C10 C9 -5.2(5) . . . . ?
C6 C7 C8 C9 -1.4(5) . . . . ?
C7 C6 C12 C11 174.7(4) . . . . ?
C7 C8 C9 C10 -2.8(5) . . . . ?
C7 C8 C9 C16 169.9(3) . . . . ?
C8 C9 C10 C1 -175.7(3) . . . . ?
C8 C9 C10 C5 5.8(4) . . . . ?
C8 C9 C16 C15 120.9(3) . . . . ?
C9 C16 C15 C14 41.1(4) . . . . ?
C9 C16 C15 C17 -80.6(4) . . . . ?
C9 C16 C15 C20 162.3(3) . . . . ?
C10 C1 C2 C3 -2.3(5) . . . . ?
C10 C5 C6 C7 1.1(5) . . . . ?
C10 C5 C6 C12 -178.1(3) . . . . ?
C10 C9 C16 C15 -66.6(4) . . . . ?
C11 C4 C5 C6 0.4(4) . . . . ?
C11 C4 C5 C10 -177.6(3) . . . . ?
C12 C6 C7 C8 -178.8(3) . . . . ?
C13 N1 C1 C2 6.4(5) . . . . ?
C13 N1 C1 C10 -174.8(3) . . . . ?
C13 N1 C14 C15 122.6(3) . . . . ?
C14 N1 C1 C2 -133.0(3) . . . . ?
C14 N1 C1 C10 45.8(4) . . . . ?
C14 C15 C17 O1 -75.9(4) . . . . ?
C14 C15 C17 C18 104.5(3) . . . . ?
C14 C15 C20 O2 81.0(4) . . . . ?
C14 C15 C20 C19 -97.7(3) . . . . ?
C16 C9 C10 C1 11.7(5) . . . . ?
C16 C9 C10 C5 -166.8(3) . . . . ?
C16 C15 C17 O1 46.2(5) . . . . ?
C16 C15 C17 C18 -133.5(3) . . . . ?
C16 C15 C20 O2 -40.5(4) . . . . ?
C16 C15 C20 C19 140.7(3) . . . . ?
C15 C17 C18 C19 0.3(4) . . . . ?
C17 C15 C20 O2 -163.5(3) . . . . ?
C17 C15 C20 C19 17.8(3) . . . . ?
C17 C18 C19 C20 10.8(4) . . . . ?
C18 C19 C20 O2 163.1(3) . . . . ?
C18 C19 C20 C15 -18.2(4) . . . . ?
C20 C15 C17 O1 168.7(3) . . . . ?
C20 C15 C17 C18 -11.0(4) . . . . ?
O3 C37 C38 C39 -174.6(4) . . . . ?
N2 C21 C22 C23 -179.2(4) . . . . ?
N2 C21 C30 C25 175.5(3) . . . . ?
N2 C21 C30 C29 -9.7(5) . . . . ?
N2 C34 C35 C36 -43.6(4) . . . . ?
N2 C34 C35 C37 -169.4(3) . . . . ?
N2 C34 C35 C40 79.3(4) . . . . ?
C21 N2 C34 C35 96.4(4) . . . . ?
C21 C22 C23 C24 3.3(6) . . . . ?
C22 C21 C30 C25 -5.4(5) . . . . ?
C22 C21 C30 C29 169.4(3) . . . . ?
C22 C23 C24 C25 -4.5(6) . . . . ?
C22 C23 C24 C31 179.2(4) . . . . ?
C23 C24 C25 C26 -176.4(3) . . . . ?
C23 C24 C25 C30 0.6(6) . . . . ?
C23 C24 C31 C32 178.1(4) . . . . ?
C24 C25 C26 C27 176.0(4) . . . . ?
C24 C25 C26 C32 -2.8(4) . . . . ?
C24 C25 C30 C21 4.4(5) . . . . ?
C24 C25 C30 C29 -170.9(3) . . . . ?
C24 C31 C32 C26 -3.0(4) . . . . ?
C25 C24 C31 C32 1.5(4) . . . . ?
C25 C26 C27 C28 -2.5(6) . . . . ?
C25 C26 C32 C31 3.6(4) . . . . ?
C26 C25 C30 C21 -179.0(3) . . . . ?
C26 C25 C30 C29 5.7(5) . . . . ?
C26 C27 C28 C29 0.9(6) . . . . ?
C27 C26 C32 C31 -174.9(4) . . . . ?
C27 C28 C29 C30 4.0(6) . . . . ?
C27 C28 C29 C36 -167.4(3) . . . . ?
C28 C29 C30 C21 178.2(3) . . . . ?
C28 C29 C30 C25 -7.0(5) . . . . ?
C28 C29 C36 C35 -123.6(4) . . . . ?
C29 C36 C35 C34 -40.3(4) . . . . ?
C29 C36 C35 C37 80.9(4) . . . . ?
C29 C36 C35 C40 -162.6(3) . . . . ?
C30 C21 C22 C23 1.8(6) . . . . ?
C30 C25 C26 C27 -1.0(6) . . . . ?
C30 C25 C26 C32 -179.8(3) . . . . ?
C30 C29 C36 C35 65.3(5) . . . . ?
C31 C24 C25 C26 0.7(5) . . . . ?
C31 C24 C25 C30 177.7(3) . . . . ?
C32 C26 C27 C28 175.9(4) . . . . ?
C33 N2 C21 C22 -5.1(5) . . . . ?
C33 N2 C21 C30 173.9(3) . . . . ?
C33 N2 C34 C35 -120.8(4) . . . . ?
C34 N2 C21 C22 136.5(4) . . . . ?
C34 N2 C21 C30 -44.6(4) . . . . ?
C34 C35 C37 O3 69.2(4) . . . . ?
C34 C35 C37 C38 -111.0(4) . . . . ?
C34 C35 C40 O4 -80.5(4) . . . . ?
C34 C35 C40 C39 99.9(3) . . . . ?
C36 C29 C30 C21 -10.8(5) . . . . ?
C36 C29 C30 C25 164.1(3) . . . . ?
C36 C35 C37 O3 -53.5(5) . . . . ?
C36 C35 C37 C38 126.3(4) . . . . ?
C36 C35 C40 O4 41.7(5) . . . . ?
C36 C35 C40 C39 -137.9(3) . . . . ?
C35 C37 C38 C39 5.6(5) . . . . ?
C37 C35 C40 O4 165.4(3) . . . . ?
C37 C35 C40 C39 -14.1(4) . . . . ?
C37 C38 C39 C40 -14.1(5) . . . . ?
C38 C39 C40 O4 -161.7(4) . . . . ?
C38 C39 C40 C35 17.8(4) . . . . ?
C40 C35 C37 O3 -174.7(3) . . . . ?
C40 C35 C37 C38 5.1(4) . . . . ?

loop_
_exptl_oxdiff_crystal_face_indexfrac_h
_exptl_oxdiff_crystal_face_indexfrac_k
_exptl_oxdiff_crystal_face_indexfrac_l
_exptl_oxdiff_crystal_face_x
_exptl_oxdiff_crystal_face_y
_exptl_oxdiff_crystal_face_z
13.0022 -2.0013 4.0002 0.9218 -0.3166 -0.0821
5.0002 27.9995 -9.0003 -0.1432 0.0616 -0.9742
-5.0002 -27.9995 9.0003 0.1432 -0.0616 0.9742
-6.0008 28.0007 9.0002 0.2926 0.9254 0.2546
6.0008 -28.0007 -9.0002 -0.2926 -0.9254 -0.2546
-8.0008 5.0009 11.0003 0.2156 0.6526 0.7161
-14.0023 -1.9986 -3.0002 -0.9331 0.3083 0.2131
